data_2235055
loop_
_publ_author_name
'Zhong, Yan'
'Wu, Bin'

_publ_section_title
;
 1-[Bis(4-fluorophenyl)methyl]-4-[2-(naphthalen-2-yloxy)ethyl]piperazine
;
_journal_coeditor_code HB6811
_journal_issue 6
_journal_name_full 'Acta Crystallographica Section E'
_journal_page_first o1974
_journal_paper_doi 10.1107/S1600536812024129
_journal_volume 68
_journal_year 2012
_chemical_formula_iupac 'C29 H28 F2 N2 O'
_chemical_formula_moiety 'C29 H28 F2 N2 O'
_chemical_formula_sum 'C29 H28 F2 N2 O'
_chemical_formula_weight 458.53
_chemical_name_systematic
;
1-[Bis(4-fluorophenyl)methyl]-4-[2-(naphthalen-2-yloxy)ethyl]piperazine
;
_space_group_IT_number 14
_symmetry_cell_setting monoclinic
_symmetry_space_group_name_Hall '-P 2yn'
_symmetry_space_group_name_H-M 'P 1 21/n 1'
_atom_sites_solution_hydrogens geom
_atom_sites_solution_primary direct
_atom_sites_solution_secondary difmap
_audit_creation_method SHELXL-97
_cell_angle_alpha 90.00
_cell_angle_beta 100.57(3)
_cell_angle_gamma 90.00
_cell_formula_units_Z 4
_cell_length_a 10.416(2)
_cell_length_b 16.870(3)
_cell_length_c 14.311(3)
_cell_measurement_reflns_used 25
_cell_measurement_temperature 293(2)
_cell_measurement_theta_max 13
_cell_measurement_theta_min 10
_cell_volume 2472.0(9)
_computing_cell_refinement 'CAD-4 EXPRESS (Enraf--Nonius, 1989)'
_computing_data_collection 'CAD-4 EXPRESS (Enraf--Nonius, 1989)'
_computing_data_reduction 'XCAD4 (Harms & Wocadlo, 1995)'
_computing_molecular_graphics 'SHELXL97 (Sheldrick, 2008)'
_computing_publication_material 'SHELXL97 (Sheldrick, 2008)'
_computing_structure_refinement 'SHELXL97 (Sheldrick, 2008)'
_computing_structure_solution 'SHELXS97 (Sheldrick, 2008)'
_diffrn_ambient_temperature 293(2)
_diffrn_measured_fraction_theta_full 0.999
_diffrn_measured_fraction_theta_max 0.999
_diffrn_measurement_device_type 'Enraf--Nonius CAD-4'
_diffrn_measurement_method \w/2\q
_diffrn_radiation_monochromator graphite
_diffrn_radiation_source 'fine-focus sealed tube'
_diffrn_radiation_type MoK\a
_diffrn_radiation_wavelength 0.71073
_diffrn_reflns_av_R_equivalents 0.0866
_diffrn_reflns_av_sigmaI/netI 0.0383
_diffrn_reflns_limit_h_max 12
_diffrn_reflns_limit_h_min 0
_diffrn_reflns_limit_k_max 20
_diffrn_reflns_limit_k_min 0
_diffrn_reflns_limit_l_max 16
_diffrn_reflns_limit_l_min -17
_diffrn_reflns_number 4802
_diffrn_reflns_theta_full 25.39
_diffrn_reflns_theta_max 25.39
_diffrn_reflns_theta_min 1.88
_diffrn_standards_decay_% 1
_diffrn_standards_interval_count 200
_diffrn_standards_interval_time 120
_diffrn_standards_number 3
_exptl_absorpt_coefficient_mu 0.085
_exptl_absorpt_correction_type none
_exptl_crystal_colour colorless
_exptl_crystal_density_diffrn 1.232
_exptl_crystal_density_method 'not measured'
_exptl_crystal_description block
_exptl_crystal_F_000 968
_exptl_crystal_size_max 0.30
_exptl_crystal_size_mid 0.20
_exptl_crystal_size_min 0.10
_refine_diff_density_max 0.261
_refine_diff_density_min -0.219
_refine_ls_extinction_method none
_refine_ls_goodness_of_fit_ref 1.007
_refine_ls_hydrogen_treatment constr
_refine_ls_matrix_type full
_refine_ls_number_parameters 307
_refine_ls_number_reflns 4541
_refine_ls_number_restraints 4
_refine_ls_restrained_S_all 1.119
_refine_ls_R_factor_all 0.0996
_refine_ls_R_factor_gt 0.0584
_refine_ls_shift/su_max 0.000
_refine_ls_shift/su_mean 0.000
_refine_ls_structure_factor_coef Fsqd
_refine_ls_weighting_details 'calc w=1/[\s^2^(Fo^2^)+(0.1000P)^2^+0.2000P] where P=(Fo^2^+2Fc^2^)/3'
_refine_ls_weighting_scheme calc
_refine_ls_wR_factor_gt 0.1606
_refine_ls_wR_factor_ref 0.1815
_reflns_number_gt 2743
_reflns_number_total 4541
_reflns_threshold_expression I>2\s(I)
_cod_data_source_file hb6811.cif
_cod_data_source_block I
_cod_original_sg_symbol_H-M 'P 21/n'
_cod_database_code 2235055
_cod_database_fobs_code 2235055

loop_
_symmetry_equiv_pos_as_xyz
'x, y, z'
'-x+1/2, y+1/2, -z+1/2'
'-x, -y, -z'
'x-1/2, -y-1/2, z-1/2'

loop_
_atom_site_type_symbol
_atom_site_label
_atom_site_fract_x
_atom_site_fract_y
_atom_site_fract_z
_atom_site_U_iso_or_equiv
_atom_site_adp_type
_atom_site_calc_flag
_atom_site_refinement_flags
_atom_site_occupancy
_atom_site_symmetry_multiplicity
O O 0.27757(19) 0.41478(11) 0.47099(15) 0.0661(6) Uani d . 1 1
N N1 0.2649(2) 0.58274(13) 0.52960(17) 0.0575(6) Uani d . 1 1
F F1 0.90854(19) 0.59295(13) 0.96914(15) 0.0967(7) Uani d . 1 1
C C1 0.1204(3) 0.22487(16) 0.3853(2) 0.0542(7) Uani d . 1 1
F F2 0.4277(2) 1.05347(11) 0.74130(15) 0.0922(7) Uani d . 1 1
N N2 0.4063(2) 0.68238(13) 0.67855(16) 0.0528(6) Uani d . 1 1
C C2 0.0148(3) 0.19302(19) 0.3205(2) 0.0721(9) Uani d . 1 1
H H2A -0.0448 0.2268 0.2840 0.087 Uiso calc R 1 1
C C3 -0.0006(4) 0.1129(2) 0.3110(3) 0.0988(13) Uani d . 1 1
H H3A -0.0707 0.0927 0.2679 0.119 Uiso calc R 1 1
C C4 0.0860(4) 0.0619(2) 0.3644(4) 0.1085(15) Uani d . 1 1
H H4A 0.0740 0.0075 0.3572 0.130 Uiso calc R 1 1
C C5 0.1889(4) 0.0902(2) 0.4273(3) 0.0888(11) Uani d . 1 1
H H5A 0.2464 0.0549 0.4633 0.107 Uiso calc R 1 1
C C6 0.2100(3) 0.17243(17) 0.4390(2) 0.0613(8) Uani d . 1 1
C C7 0.3172(3) 0.20455(18) 0.5024(2) 0.0654(8) Uani d . 1 1
H H7A 0.3758 0.1705 0.5394 0.078 Uiso calc R 1 1
C C8 0.3365(3) 0.28384(18) 0.5104(2) 0.0625(8) Uani d . 1 1
H H8A 0.4091 0.3037 0.5512 0.075 Uiso calc R 1 1
C C9 0.2463(3) 0.33609(16) 0.45675(19) 0.0534(7) Uani d . 1 1
C C10 0.1397(3) 0.30770(16) 0.3968(2) 0.0523(7) Uani d . 1 1
H H10A 0.0792 0.3428 0.3634 0.063 Uiso calc R 1 1
C C11 0.1892(3) 0.47098(17) 0.4185(2) 0.0688(9) Uani d . 1 1
H H11A 0.1065 0.4697 0.4405 0.083 Uiso calc R 1 1
H H11B 0.1731 0.4573 0.3516 0.083 Uiso calc R 1 1
C C12 0.2474(3) 0.55314(17) 0.4322(2) 0.0694(9) Uani d . 1 1
H H12A 0.3315 0.5528 0.4123 0.083 Uiso calc R 1 1
H H12B 0.1912 0.5896 0.3909 0.083 Uiso calc R 1 1
C C13 0.3933(3) 0.56131(17) 0.5841(2) 0.0598(8) Uani d . 1 1
H H13A 0.4607 0.5803 0.5511 0.072 Uiso calc R 1 1
H H13B 0.4003 0.5040 0.5885 0.072 Uiso calc R 1 1
C C14 0.4152(3) 0.59602(16) 0.6829(2) 0.0569(7) Uani d . 1 1
H H14A 0.3503 0.5754 0.7171 0.068 Uiso calc R 1 1
H H14B 0.5008 0.5806 0.7170 0.068 Uiso calc R 1 1
C C15 0.2747(3) 0.70173(17) 0.6280(2) 0.0624(8) Uani d . 1 1
H H15A 0.2635 0.7588 0.6257 0.075 Uiso calc R 1 1
H H15B 0.2106 0.6795 0.6619 0.075 Uiso calc R 1 1
C C16 0.2528(3) 0.66947(17) 0.5293(2) 0.0648(8) Uani d . 1 1
H H16A 0.1663 0.6844 0.4964 0.078 Uiso calc R 1 1
H H16B 0.3161 0.6923 0.4951 0.078 Uiso calc R 1 1
C C17 0.4344(3) 0.72010(16) 0.77297(19) 0.0544(7) Uani d . 1 1
H H17A 0.3647 0.7055 0.8073 0.065 Uiso calc R 1 1
C C18 0.5624(3) 0.69034(16) 0.82958(19) 0.0534(7) Uani d D 1 1
C C19 0.6790(3) 0.6934(2) 0.7902(2) 0.0677(9) Uani d D 1 1
H H19A 0.6775 0.7173 0.7314 0.081 Uiso calc R 1 1
C C20 0.7921(3) 0.6614(2) 0.8381(2) 0.0739(9) Uani d . 1 1
H H20A 0.8672 0.6628 0.8117 0.089 Uiso calc R 1 1
C C21 0.7952(3) 0.62780(19) 0.9240(2) 0.0659(8) Uani d . 1 1
C C22 0.6914(3) 0.62547(17) 0.9676(2) 0.0685(9) Uani d D 1 1
H H22A 0.6975 0.6036 1.0279 0.082 Uiso calc R 1 1
C C23 0.5704(3) 0.65809(17) 0.9176(2) 0.0625(8) Uani d D 1 1
H H23A 0.4968 0.6571 0.9458 0.075 Uiso calc R 1 1
C C24 0.4343(3) 0.80943(16) 0.76286(19) 0.0541(7) Uani d D 1 1
C C25 0.3778(3) 0.85731(18) 0.8273(2) 0.0622(8) Uani d D 1 1
H H25A 0.3412 0.8334 0.8747 0.075 Uiso calc R 1 1
C C26 0.3776(3) 0.93915(19) 0.8193(2) 0.0686(9) Uani d . 1 1
H H26A 0.3419 0.9705 0.8615 0.082 Uiso calc R 1 1
C C27 0.4299(3) 0.97249(18) 0.7496(2) 0.0639(8) Uani d . 1 1
C C28 0.4854(4) 0.93165(17) 0.6871(2) 0.0738(9) Uani d D 1 1
H H28A 0.5213 0.9574 0.6405 0.089 Uiso calc R 1 1
C C29 0.4875(3) 0.84671(16) 0.6948(2) 0.0694(9) Uani d D 1 1
H H29A 0.5257 0.8168 0.6527 0.083 Uiso calc R 1 1

loop_
_atom_site_aniso_label
_atom_site_aniso_U_11
_atom_site_aniso_U_22
_atom_site_aniso_U_33
_atom_site_aniso_U_12
_atom_site_aniso_U_13
_atom_site_aniso_U_23
O 0.0676(13) 0.0462(12) 0.0759(14) 0.0018(10) -0.0091(11) -0.0051(10)
N1 0.0629(15) 0.0381(12) 0.0640(15) 0.0030(11) -0.0082(12) -0.0007(10)
F1 0.0811(14) 0.1069(17) 0.0887(14) 0.0046(12) -0.0196(11) 0.0062(12)
C1 0.0533(16) 0.0475(17) 0.0649(18) 0.0035(13) 0.0188(14) -0.0039(13)
F2 0.1064(16) 0.0490(11) 0.1124(16) 0.0025(10) -0.0030(12) -0.0074(10)
N2 0.0521(14) 0.0410(13) 0.0625(14) 0.0018(10) 0.0027(11) -0.0030(11)
C2 0.069(2) 0.055(2) 0.090(2) -0.0001(16) 0.0066(18) -0.0102(17)
C3 0.085(3) 0.065(2) 0.137(4) -0.009(2) -0.004(3) -0.022(2)
C4 0.108(3) 0.047(2) 0.159(4) -0.004(2) -0.004(3) -0.011(2)
C5 0.087(3) 0.051(2) 0.124(3) 0.0107(19) 0.007(2) -0.001(2)
C6 0.0568(18) 0.0496(17) 0.079(2) 0.0041(14) 0.0173(16) -0.0012(15)
C7 0.0619(19) 0.0530(19) 0.081(2) 0.0157(15) 0.0110(17) 0.0063(15)
C8 0.0539(18) 0.062(2) 0.0681(19) 0.0056(14) 0.0009(15) -0.0024(15)
C9 0.0589(17) 0.0467(17) 0.0542(16) 0.0052(13) 0.0094(14) -0.0032(13)
C10 0.0531(16) 0.0460(16) 0.0564(16) 0.0065(13) 0.0065(13) -0.0008(13)
C11 0.078(2) 0.0483(18) 0.0691(19) 0.0024(16) -0.0140(16) -0.0005(14)
C12 0.086(2) 0.0466(17) 0.067(2) -0.0017(16) -0.0093(17) 0.0013(14)
C13 0.0586(17) 0.0437(16) 0.0726(19) 0.0031(13) 0.0000(15) -0.0022(14)
C14 0.0564(17) 0.0428(16) 0.0652(18) 0.0035(13) -0.0052(14) 0.0007(13)
C15 0.0629(19) 0.0409(15) 0.080(2) 0.0054(13) 0.0041(16) -0.0024(14)
C16 0.071(2) 0.0421(16) 0.073(2) 0.0080(14) -0.0099(16) 0.0003(14)
C17 0.0578(17) 0.0530(17) 0.0549(17) -0.0052(13) 0.0171(14) -0.0029(13)
C18 0.0648(18) 0.0462(16) 0.0502(16) -0.0079(13) 0.0130(14) -0.0071(12)
C19 0.064(2) 0.088(2) 0.0504(17) -0.0104(17) 0.0069(15) 0.0033(16)
C20 0.0564(19) 0.102(3) 0.060(2) -0.0097(18) 0.0020(15) -0.0002(18)
C21 0.067(2) 0.064(2) 0.0599(19) -0.0063(16) -0.0058(17) -0.0075(16)
C22 0.098(3) 0.0520(18) 0.0523(17) -0.0059(17) 0.0052(18) 0.0012(14)
C23 0.081(2) 0.0505(18) 0.0587(18) -0.0065(16) 0.0211(16) -0.0028(14)
C24 0.0537(16) 0.0503(17) 0.0581(17) -0.0044(13) 0.0094(13) -0.0080(13)
C25 0.0598(18) 0.067(2) 0.0615(18) 0.0012(15) 0.0144(14) -0.0040(15)
C26 0.066(2) 0.062(2) 0.075(2) 0.0126(16) 0.0056(17) -0.0190(17)
C27 0.067(2) 0.0490(18) 0.069(2) 0.0003(15) -0.0056(16) -0.0108(15)
C28 0.099(3) 0.0538(19) 0.068(2) -0.0155(18) 0.0136(19) -0.0032(16)
C29 0.095(2) 0.0533(18) 0.0664(19) -0.0074(17) 0.0318(18) -0.0123(15)

loop_
_atom_type_symbol
_atom_type_description
_atom_type_scat_dispersion_real
_atom_type_scat_dispersion_imag
_atom_type_scat_source
C C 0.0033 0.0016 'International Tables Vol C Tables 4.2.6.8 and 6.1.1.4'
H H 0.0000 0.0000 'International Tables Vol C Tables 4.2.6.8 and 6.1.1.4'
N N 0.0061 0.0033 'International Tables Vol C Tables 4.2.6.8 and 6.1.1.4'
O O 0.0106 0.0060 'International Tables Vol C Tables 4.2.6.8 and 6.1.1.4'
F F 0.0171 0.0103 'International Tables Vol C Tables 4.2.6.8 and 6.1.1.4'

loop_
_geom_angle_atom_site_label_1
_geom_angle_atom_site_label_2
_geom_angle_atom_site_label_3
_geom_angle
C9 O C11 116.7(2)
C12 N1 C13 111.5(2)
C12 N1 C16 110.0(2)
C13 N1 C16 108.5(2)
C6 C1 C2 118.6(3)
C6 C1 C10 119.4(3)
C2 C1 C10 122.0(3)
C14 N2 C15 106.8(2)
C14 N2 C17 113.1(2)
C15 N2 C17 111.6(2)
C3 C2 C1 120.5(3)
C3 C2 H2A 119.8
C1 C2 H2A 119.8
C2 C3 C4 120.8(4)
C2 C3 H3A 119.6
C4 C3 H3A 119.6
C5 C4 C3 120.6(4)
C5 C4 H4A 119.7
C3 C4 H4A 119.7
C4 C5 C6 120.8(3)
C4 C5 H5A 119.6
C6 C5 H5A 119.6
C1 C6 C5 118.7(3)
C1 C6 C7 118.5(3)
C5 C6 C7 122.8(3)
C8 C7 C6 121.4(3)
C8 C7 H7A 119.3
C6 C7 H7A 119.3
C7 C8 C9 119.9(3)
C7 C8 H8A 120.1
C9 C8 H8A 120.1
C10 C9 O 125.3(2)
C10 C9 C8 120.6(3)
O C9 C8 114.1(2)
C9 C10 C1 120.2(3)
C9 C10 H10A 119.9
C1 C10 H10A 119.9
O C11 C12 109.6(2)
O C11 H11A 109.8
C12 C11 H11A 109.8
O C11 H11B 109.8
C12 C11 H11B 109.8
H11A C11 H11B 108.2
N1 C12 C11 114.4(3)
N1 C12 H12A 108.7
C11 C12 H12A 108.7
N1 C12 H12B 108.7
C11 C12 H12B 108.7
H12A C12 H12B 107.6
N1 C13 C14 111.7(2)
N1 C13 H13A 109.3
C14 C13 H13A 109.3
N1 C13 H13B 109.3
C14 C13 H13B 109.3
H13A C13 H13B 107.9
N2 C14 C13 110.5(2)
N2 C14 H14A 109.5
C13 C14 H14A 109.5
N2 C14 H14B 109.5
C13 C14 H14B 109.5
H14A C14 H14B 108.1
N2 C15 C16 110.7(2)
N2 C15 H15A 109.5
C16 C15 H15A 109.5
N2 C15 H15B 109.5
C16 C15 H15B 109.5
H15A C15 H15B 108.1
N1 C16 C15 111.2(2)
N1 C16 H16A 109.4
C15 C16 H16A 109.4
N1 C16 H16B 109.4
C15 C16 H16B 109.4
H16A C16 H16B 108.0
N2 C17 C18 110.8(2)
N2 C17 C24 110.2(2)
C18 C17 C24 111.5(2)
N2 C17 H17A 108.1
C18 C17 H17A 108.1
C24 C17 H17A 108.1
C23 C18 C19 117.8(3)
C23 C18 C17 121.8(2)
C19 C18 C17 120.3(2)
C20 C19 C18 120.4(3)
C20 C19 H19A 119.8
C18 C19 H19A 119.8
C21 C20 C19 120.0(3)
C21 C20 H20A 120.0
C19 C20 H20A 120.0
C22 C21 C20 123.3(3)
C22 C21 F1 117.8(3)
C20 C21 F1 119.0(3)
C21 C22 C23 117.6(3)
C21 C22 H22A 121.2
C23 C22 H22A 121.2
C18 C23 C22 120.8(3)
C18 C23 H23A 119.6
C22 C23 H23A 119.6
C29 C24 C25 118.0(3)
C29 C24 C17 122.4(2)
C25 C24 C17 119.6(3)
C26 C25 C24 120.3(3)
C26 C25 H25A 119.9
C24 C25 H25A 119.9
C27 C26 C25 118.9(3)
C27 C26 H26A 120.6
C25 C26 H26A 120.6
C28 C27 C26 124.3(3)
C28 C27 F2 117.1(3)
C26 C27 F2 118.6(3)
C27 C28 C29 117.6(3)
C27 C28 H28A 121.2
C29 C28 H28A 121.2
C24 C29 C28 120.9(3)
C24 C29 H29A 119.5
C28 C29 H29A 119.5

loop_
_geom_bond_atom_site_label_1
_geom_bond_atom_site_label_2
_geom_bond_distance
O C9 1.373(3)
O C11 1.434(3)
N1 C12 1.461(4)
N1 C13 1.465(3)
N1 C16 1.468(3)
F1 C21 1.370(4)
C1 C6 1.408(4)
C1 C2 1.408(4)
C1 C10 1.417(4)
F2 C27 1.371(3)
N2 C14 1.461(3)
N2 C15 1.465(3)
N2 C17 1.474(3)
C2 C3 1.364(5)
C2 H2A 0.9300
C3 C4 1.373(5)
C3 H3A 0.9300
C4 C5 1.353(5)
C4 H4A 0.9300
C5 C6 1.410(4)
C5 H5A 0.9300
C6 C7 1.411(4)
C7 C8 1.354(4)
C7 H7A 0.9300
C8 C9 1.408(4)
C8 H8A 0.9300
C9 C10 1.360(4)
C10 H10A 0.9300
C11 C12 1.511(4)
C11 H11A 0.9700
C11 H11B 0.9700
C12 H12A 0.9700
C12 H12B 0.9700
C13 C14 1.508(4)
C13 H13A 0.9700
C13 H13B 0.9700
C14 H14A 0.9700
C14 H14B 0.9700
C15 C16 1.492(4)
C15 H15A 0.9700
C15 H15B 0.9700
C16 H16A 0.9700
C16 H16B 0.9700
C17 C18 1.513(4)
C17 C24 1.514(4)
C17 H17A 0.9800
C18 C23 1.360(4)
C18 C19 1.431(3)
C19 C20 1.361(4)
C19 H19A 0.9300
C20 C21 1.349(4)
C20 H20A 0.9300
C21 C22 1.344(4)
C22 C23 1.439(3)
C22 H22A 0.9300
C23 H23A 0.9300
C24 C29 1.360(4)
C24 C25 1.431(3)
C25 C26 1.385(4)
C25 H25A 0.9300
C26 C27 1.345(4)
C26 H26A 0.9300
C27 C28 1.341(4)
C28 C29 1.437(3)
C28 H28A 0.9300
C29 H29A 0.9300

loop_
_geom_torsion_atom_site_label_1
_geom_torsion_atom_site_label_2
_geom_torsion_atom_site_label_3
_geom_torsion_atom_site_label_4
_geom_torsion
C6 C1 C2 C3 0.7(5)
C10 C1 C2 C3 179.8(3)
C1 C2 C3 C4 0.1(6)
C2 C3 C4 C5 -0.2(7)
C3 C4 C5 C6 -0.5(7)
C2 C1 C6 C5 -1.4(4)
C10 C1 C6 C5 179.5(3)
C2 C1 C6 C7 178.7(3)
C10 C1 C6 C7 -0.4(4)
C4 C5 C6 C1 1.3(6)
C4 C5 C6 C7 -178.8(4)
C1 C6 C7 C8 -1.7(5)
C5 C6 C7 C8 178.4(3)
C6 C7 C8 C9 1.9(5)
C11 O C9 C10 0.5(4)
C11 O C9 C8 -179.8(3)
C7 C8 C9 C10 0.1(5)
C7 C8 C9 O -179.7(3)
O C9 C10 C1 177.5(2)
C8 C9 C10 C1 -2.2(4)
C6 C1 C10 C9 2.3(4)
C2 C1 C10 C9 -176.8(3)
C9 O C11 C12 -172.2(3)
C13 N1 C12 C11 89.7(3)
C16 N1 C12 C11 -149.9(3)
O C11 C12 N1 -64.6(4)
C12 N1 C13 C14 176.5(2)
C16 N1 C13 C14 55.2(3)
C15 N2 C14 C13 60.2(3)
C17 N2 C14 C13 -176.6(2)
N1 C13 C14 N2 -59.4(3)
C14 N2 C15 C16 -61.4(3)
C17 N2 C15 C16 174.6(2)
C12 N1 C16 C15 -178.1(3)
C13 N1 C16 C15 -55.9(3)
N2 C15 C16 N1 60.9(3)
C14 N2 C17 C18 51.5(3)
C15 N2 C17 C18 171.9(2)
C14 N2 C17 C24 175.4(2)
C15 N2 C17 C24 -64.1(3)
N2 C17 C18 C23 -125.1(3)
C24 C17 C18 C23 111.7(3)
N2 C17 C18 C19 53.0(3)
C24 C17 C18 C19 -70.1(3)
C23 C18 C19 C20 3.0(4)
C17 C18 C19 C20 -175.2(3)
C18 C19 C20 C21 -1.1(5)
C19 C20 C21 C22 -1.7(5)
C19 C20 C21 F1 177.2(3)
C20 C21 C22 C23 2.4(5)
F1 C21 C22 C23 -176.5(2)
C19 C18 C23 C22 -2.3(4)
C17 C18 C23 C22 175.9(3)
C21 C22 C23 C18 -0.3(4)
N2 C17 C24 C29 -40.4(4)
C18 C17 C24 C29 83.1(3)
N2 C17 C24 C25 140.3(3)
C18 C17 C24 C25 -96.2(3)
C29 C24 C25 C26 0.3(4)
C17 C24 C25 C26 179.6(3)
C24 C25 C26 C27 0.7(4)
C25 C26 C27 C28 -1.3(5)
C25 C26 C27 F2 179.1(3)
C26 C27 C28 C29 0.8(5)
F2 C27 C28 C29 -179.6(3)
C25 C24 C29 C28 -0.8(5)
C17 C24 C29 C28 179.9(3)
C27 C28 C29 C24 0.3(5)

loop_
_cod_related_entry_id
_cod_related_entry_database
_cod_related_entry_code
1 ChemSpider 30657767
